data_4074818
loop_
_publ_author_name
'Arndt, Stefan'
'Elvidge, Benjamin R.'
'Zeimentz, Peter M.'
'Spaniol, Thomas P.'
'Okuda, Jun'

_publ_section_title
;
 Formation of a Dicationic Yttrium \h2-Pyridyl Complex from an Yttrium
 Methyl Dication by C&#x2212;H Activation of Pyridine
;
_journal_issue 3
_journal_name_full Organometallics
_journal_page_first 793
_journal_paper_doi 10.1021/om0509140
_journal_volume 25
_journal_year 2006
_chemical_formula_sum 'C88 H79 B2 N8 Y'
_chemical_formula_weight 1359.18
_chemical_name_systematic
;
 ?
;
_space_group_IT_number 19
_symmetry_cell_setting orthorhombic
_symmetry_space_group_name_Hall 'P 2ac 2ab'
_symmetry_space_group_name_H-M 'P 21 21 21'
_atom_sites_solution_hydrogens geom
_atom_sites_solution_primary direct
_atom_sites_solution_secondary difmap
_audit_creation_method SHELXL-97
_cell_angle_alpha 90.00
_cell_angle_beta 90.00
_cell_angle_gamma 90.00
_cell_formula_units_Z 4
_cell_length_a 13.9108(5)
_cell_length_b 22.5453(6)
_cell_length_c 23.4052(7)
_cell_measurement_reflns_used 6579
_cell_measurement_temperature 110(2)
_cell_measurement_theta_max 20.64
_cell_measurement_theta_min 2.27
_cell_volume 7340.4(4)
_computing_cell_refinement 'Bruker SMART'
_computing_data_collection 'Bruker SMART'
_computing_data_reduction 'Bruker SAINT'
_computing_molecular_graphics 'ORTEP-III (Farrugia, 1999)'
_computing_structure_refinement 'SHELXL-97 (Sheldrick, 1997)'
_computing_structure_solution 'SHELXS-86 (Sheldrick, 1986)'
_diffrn_ambient_temperature 110(2)
_diffrn_measured_fraction_theta_full 0.998
_diffrn_measured_fraction_theta_max 0.998
_diffrn_measurement_device_type 'CCD area detector'
_diffrn_measurement_method 'phi and omega scans'
_diffrn_radiation_monochromator graphite
_diffrn_radiation_source 'fine-focus sealed tube'
_diffrn_radiation_type MoK\a
_diffrn_radiation_wavelength 0.71073
_diffrn_reflns_av_R_equivalents 0.0922
_diffrn_reflns_av_sigmaI/netI 0.0837
_diffrn_reflns_limit_h_max 18
_diffrn_reflns_limit_h_min -18
_diffrn_reflns_limit_k_max 29
_diffrn_reflns_limit_k_min -29
_diffrn_reflns_limit_l_max 30
_diffrn_reflns_limit_l_min -30
_diffrn_reflns_number 136513
_diffrn_reflns_theta_full 27.64
_diffrn_reflns_theta_max 27.64
_diffrn_reflns_theta_min 1.74
_exptl_absorpt_coefficient_mu 0.846
_exptl_absorpt_correction_T_max 0.8163
_exptl_absorpt_correction_T_min 0.7853
_exptl_absorpt_correction_type empirical
_exptl_absorpt_process_details 'Bruker SADABS'
_exptl_crystal_colour colourless
_exptl_crystal_density_diffrn 1.230
_exptl_crystal_density_method 'not measured'
_exptl_crystal_description fragment
_exptl_crystal_F_000 2847
_exptl_crystal_size_max 0.30
_exptl_crystal_size_mid 0.27
_exptl_crystal_size_min 0.25
_refine_diff_density_max 0.778
_refine_diff_density_min -0.795
_refine_diff_density_rms 0.066
_refine_ls_abs_structure_details 'Flack H D (1983), Acta Cryst. A39, 876-881'
_refine_ls_abs_structure_Flack -0.021(4)
_refine_ls_extinction_method none
_refine_ls_goodness_of_fit_ref 1.062
_refine_ls_hydrogen_treatment noref
_refine_ls_matrix_type full
_refine_ls_number_parameters 892
_refine_ls_number_reflns 17052
_refine_ls_number_restraints 0
_refine_ls_restrained_S_all 1.062
_refine_ls_R_factor_all 0.0858
_refine_ls_R_factor_gt 0.0537
_refine_ls_shift/su_max 0.002
_refine_ls_shift/su_mean 0.000
_refine_ls_structure_factor_coef Fsqd
_refine_ls_weighting_details 'calc w=1/[\s^2^(Fo^2^)+(0.0651P)^2^+0.0000P] where P=(Fo^2^+2Fc^2^)/3'
_refine_ls_weighting_scheme calc
_refine_ls_wR_factor_gt 0.1204
_refine_ls_wR_factor_ref 0.1339
_reflns_number_gt 12766
_reflns_number_total 17052
_reflns_threshold_expression >2sigma(I)
_cod_data_source_file om0509140si20051021_043144.cif
_cod_data_source_block sa34
_cod_database_code 4074818

loop_
_symmetry_equiv_pos_as_xyz
'x, y, z'
'-x+1/2, -y, z+1/2'
'-x, y+1/2, -z+1/2'
'x+1/2, -y+1/2, -z'

loop_
_atom_site_label
_atom_site_type_symbol
_atom_site_fract_x
_atom_site_fract_y
_atom_site_fract_z
_atom_site_U_iso_or_equiv
_atom_site_adp_type
_atom_site_occupancy
_atom_site_symmetry_multiplicity
_atom_site_calc_flag
_atom_site_refinement_flags
_atom_site_disorder_assembly
_atom_site_disorder_group
Y Y 0.04900(2) 0.029603(14) 0.861433(13) 0.02672(9) Uani 1 1 d . . .
B1 B -0.0604(3) -0.09541(17) 0.52936(15) 0.0257(8) Uani 1 1 d . . .
B2 B -0.0507(3) -0.19543(18) 1.15388(16) 0.0336(9) Uani 1 1 d . . .
N1A N 0.1727(3) -0.03963(18) 0.83536(15) 0.0480(10) Uani 0.50 1 d P . .
C1A C 0.1091(3) -0.0692(2) 0.8536(2) 0.0578(11) Uani 0.50 1 d P . .
N1B N 0.1091(3) -0.0692(2) 0.8536(2) 0.0578(11) Uani 0.50 1 d P . .
C1B C 0.1727(3) -0.03963(18) 0.83536(15) 0.0480(10) Uani 0.50 1 d P . .
C2 C 0.1189(4) -0.1280(2) 0.8620(3) 0.0799(17) Uani 1 1 d . . .
H2 H 0.0664 -0.1488 0.8785 0.096 Uiso 1 1 calc R . .
C3 C 0.1964(4) -0.1584(2) 0.8490(2) 0.0699(15) Uani 1 1 d . . .
H3 H 0.2003 -0.1998 0.8560 0.084 Uiso 1 1 calc R . .
C4 C 0.2753(4) -0.1264(4) 0.8234(2) 0.095(3) Uani 1 1 d . . .
H4 H 0.3335 -0.1449 0.8118 0.115 Uiso 1 1 calc R . .
C5 C 0.2574(4) -0.0640(3) 0.81718(18) 0.0745(18) Uani 1 1 d . . .
H5 H 0.3049 -0.0394 0.8002 0.089 Uiso 1 1 calc R . .
N2 N -0.0470(2) 0.11571(13) 0.89141(16) 0.0460(9) Uani 1 1 d . . .
C6 C -0.1027(3) 0.12142(19) 0.93799(18) 0.0470(11) Uani 1 1 d . . .
H6 H -0.1107 0.0878 0.9620 0.056 Uiso 1 1 calc R . .
C7 C -0.1478(3) 0.1718(2) 0.95249(19) 0.0555(12) Uani 1 1 d . . .
H7 H -0.1883 0.1722 0.9851 0.067 Uiso 1 1 calc R . .
C8 C -0.1373(4) 0.2192(2) 0.9234(2) 0.0637(14) Uani 1 1 d . . .
H8 H -0.1679 0.2547 0.9355 0.076 Uiso 1 1 calc R . .
C9 C -0.0848(3) 0.21916(18) 0.8771(2) 0.0576(13) Uani 1 1 d . . .
H9 H -0.0780 0.2547 0.8557 0.069 Uiso 1 1 calc R . .
C10 C -0.0392(3) 0.1682(2) 0.85906(17) 0.0586(13) Uani 1 1 d . . .
H10 H -0.0025 0.1685 0.8248 0.070 Uiso 1 1 calc R . .
N3 N 0.18447(19) 0.10538(12) 0.87655(11) 0.0271(6) Uani 1 1 d . . .
C11 C 0.2668(2) 0.10306(16) 0.84722(15) 0.0347(8) Uani 1 1 d . . .
H11 H 0.2722 0.0743 0.8177 0.042 Uiso 1 1 calc R . .
C12 C 0.3438(3) 0.13945(17) 0.85701(19) 0.0449(10) Uani 1 1 d . . .
H12 H 0.4006 0.1355 0.8348 0.054 Uiso 1 1 calc R . .
C13 C 0.3382(3) 0.18136(18) 0.89874(19) 0.0482(11) Uani 1 1 d . . .
H13 H 0.3908 0.2071 0.9063 0.058 Uiso 1 1 calc R . .
C14 C 0.2543(3) 0.18530(17) 0.92958(18) 0.0441(10) Uani 1 1 d . . .
H14 H 0.2479 0.2142 0.9589 0.053 Uiso 1 1 calc R . .
C15 C 0.1793(3) 0.14695(15) 0.91771(15) 0.0337(8) Uani 1 1 d . . .
H15 H 0.1218 0.1501 0.9395 0.040 Uiso 1 1 calc R . .
N4 N 0.09613(18) 0.06188(11) 0.75935(11) 0.0225(6) Uani 1 1 d . . .
C16 C 0.0933(2) 0.02009(15) 0.71856(14) 0.0250(7) Uani 1 1 d . . .
H16 H 0.0836 -0.0199 0.7301 0.030 Uiso 1 1 calc R . .
C17 C 0.1037(2) 0.03132(17) 0.66109(13) 0.0291(7) Uani 1 1 d . . .
H17 H 0.0999 0.0001 0.6339 0.035 Uiso 1 1 calc R . .
C18 C 0.1196(3) 0.08868(16) 0.64392(15) 0.0378(8) Uani 1 1 d . . .
H18 H 0.1261 0.0981 0.6046 0.045 Uiso 1 1 calc R . .
C19 C 0.1260(3) 0.13236(16) 0.68502(16) 0.0412(9) Uani 1 1 d . . .
H19 H 0.1386 0.1723 0.6744 0.049 Uiso 1 1 calc R . .
C20 C 0.1138(2) 0.11748(14) 0.74169(14) 0.0279(7) Uani 1 1 d . . .
H20 H 0.1181 0.1480 0.7696 0.033 Uiso 1 1 calc R . .
N5 N -0.09080(19) -0.02485(12) 0.91497(11) 0.0268(6) Uani 1 1 d . . .
C21 C -0.0714(3) -0.07385(15) 0.94640(15) 0.0347(9) Uani 1 1 d . . .
H21 H -0.0061 -0.0834 0.9539 0.042 Uiso 1 1 calc R . .
C22 C -0.1424(3) -0.11082(17) 0.96825(18) 0.0486(11) Uani 1 1 d . . .
H22 H -0.1256 -0.1446 0.9904 0.058 Uiso 1 1 calc R . .
C23 C -0.2366(3) -0.09811(19) 0.95761(19) 0.0537(12) Uani 1 1 d . . .
H23 H -0.2863 -0.1230 0.9718 0.064 Uiso 1 1 calc R . .
C24 C -0.2582(3) -0.04844(17) 0.92576(16) 0.0402(10) Uani 1 1 d . . .
H24 H -0.3232 -0.0385 0.9177 0.048 Uiso 1 1 calc R . .
C25 C -0.1842(2) -0.01335(15) 0.90567(14) 0.0295(8) Uani 1 1 d . . .
H25 H -0.2003 0.0209 0.8840 0.035 Uiso 1 1 calc R . .
N6 N -0.08269(19) 0.00547(12) 0.79296(11) 0.0251(6) Uani 1 1 d . . .
C26 C -0.1276(3) 0.04704(16) 0.76206(16) 0.0362(9) Uani 1 1 d . . .
H26 H -0.1112 0.0874 0.7687 0.043 Uiso 1 1 calc R . .
C27 C -0.1955(3) 0.0351(2) 0.72150(19) 0.0554(12) Uani 1 1 d . . .
H27 H -0.2260 0.0664 0.7013 0.066 Uiso 1 1 calc R . .
C28 C -0.2186(3) -0.0225(2) 0.71057(18) 0.0525(11) Uani 1 1 d . . .
H28 H -0.2641 -0.0322 0.6818 0.063 Uiso 1 1 calc R . .
C29 C -0.1747(3) -0.06681(17) 0.74228(16) 0.0385(9) Uani 1 1 d . . .
H29 H -0.1907 -0.1073 0.7364 0.046 Uiso 1 1 calc R . .
C30 C -0.1078(2) -0.05091(15) 0.78206(14) 0.0293(8) Uani 1 1 d . . .
H30 H -0.0773 -0.0815 0.8033 0.035 Uiso 1 1 calc R . .
N7 N 0.11454(19) 0.01698(12) 0.96071(11) 0.0272(6) Uani 1 1 d . . .
C31 C 0.0622(2) 0.02152(18) 1.00846(14) 0.0396(9) Uani 1 1 d . . .
H31 H -0.0027 0.0341 1.0051 0.047 Uiso 1 1 calc R . .
C32 C 0.0970(3) 0.00896(19) 1.06222(16) 0.0445(10) Uani 1 1 d . . .
H32 H 0.0571 0.0125 1.0950 0.053 Uiso 1 1 calc R . .
C33 C 0.1914(3) -0.00895(18) 1.06711(16) 0.0446(10) Uani 1 1 d . . .
H33 H 0.2177 -0.0177 1.1036 0.054 Uiso 1 1 calc R . .
C34 C 0.2464(3) -0.01405(17) 1.01983(15) 0.0380(9) Uani 1 1 d . . .
H34 H 0.3114 -0.0266 1.0227 0.046 Uiso 1 1 calc R . .
C35 C 0.2069(2) -0.00072(15) 0.96719(15) 0.0302(8) Uani 1 1 d . . .
H35 H 0.2462 -0.0041 0.9342 0.036 Uiso 1 1 calc R . .
C36 C -0.0287(2) -0.03285(16) 0.50011(13) 0.0281(7) Uani 1 1 d . . .
C37 C 0.0131(2) -0.02777(17) 0.44564(14) 0.0325(8) Uani 1 1 d . . .
H37 H 0.0206 -0.0628 0.4235 0.039 Uiso 1 1 calc R . .
C38 C 0.0437(3) 0.02479(18) 0.42278(15) 0.0414(9) Uani 1 1 d . . .
H38 H 0.0718 0.0254 0.3858 0.050 Uiso 1 1 calc R . .
C39 C 0.0338(3) 0.07743(17) 0.45337(17) 0.0425(10) Uani 1 1 d . . .
H39 H 0.0536 0.1142 0.4374 0.051 Uiso 1 1 calc R . .
C40 C -0.0052(2) 0.07492(16) 0.50729(16) 0.0365(9) Uani 1 1 d . . .
H40 H -0.0123 0.1103 0.5290 0.044 Uiso 1 1 calc R . .
C41 C -0.0343(2) 0.02106(14) 0.53025(14) 0.0286(7) Uani 1 1 d . . .
H41 H -0.0592 0.0206 0.5680 0.034 Uiso 1 1 calc R . .
C42 C -0.0707(2) -0.14918(16) 0.48258(14) 0.0311(8) Uani 1 1 d . . .
C43 C -0.1153(3) -0.1419(2) 0.43001(17) 0.0470(10) Uani 1 1 d . . .
H43 H -0.1357 -0.1033 0.4193 0.056 Uiso 1 1 calc R . .
C44 C -0.1313(3) -0.1881(3) 0.3926(2) 0.0638(14) Uani 1 1 d . . .
H44 H -0.1608 -0.1806 0.3567 0.077 Uiso 1 1 calc R . .
C45 C -0.1049(4) -0.2447(3) 0.4069(2) 0.0678(16) Uani 1 1 d . . .
H45 H -0.1175 -0.2767 0.3816 0.081 Uiso 1 1 calc R . .
C46 C -0.0602(3) -0.25468(19) 0.45790(19) 0.0524(12) Uani 1 1 d . . .
H46 H -0.0411 -0.2937 0.4682 0.063 Uiso 1 1 calc R . .
C47 C -0.0428(3) -0.20742(16) 0.49493(16) 0.0391(9) Uani 1 1 d . . .
H47 H -0.0107 -0.2151 0.5300 0.047 Uiso 1 1 calc R . .
C48 C 0.0235(2) -0.11038(13) 0.57646(14) 0.0257(7) Uani 1 1 d . . .
C49 C 0.1191(2) -0.11541(15) 0.55805(16) 0.0320(8) Uani 1 1 d . . .
H49 H 0.1321 -0.1121 0.5183 0.038 Uiso 1 1 calc R . .
C50 C 0.1955(3) -0.12496(15) 0.59462(18) 0.0412(10) Uani 1 1 d . . .
H50 H 0.2591 -0.1276 0.5800 0.049 Uiso 1 1 calc R . .
C51 C 0.1789(3) -0.13078(15) 0.65341(18) 0.0418(10) Uani 1 1 d . . .
H51 H 0.2306 -0.1378 0.6791 0.050 Uiso 1 1 calc R . .
C52 C 0.0856(3) -0.12612(15) 0.67318(16) 0.0369(9) Uani 1 1 d . . .
H52 H 0.0731 -0.1301 0.7129 0.044 Uiso 1 1 calc R . .
C53 C 0.0097(2) -0.11574(13) 0.63577(15) 0.0305(7) Uani 1 1 d . . .
H53 H -0.0535 -0.1122 0.6508 0.037 Uiso 1 1 calc R . .
C54 C -0.1689(2) -0.09202(15) 0.55807(13) 0.0260(7) Uani 1 1 d . . .
C55 C -0.2071(3) -0.14127(16) 0.58726(15) 0.0324(8) Uani 1 1 d . . .
H55 H -0.1669 -0.1748 0.5930 0.039 Uiso 1 1 calc R . .
C56 C -0.2986(3) -0.14343(16) 0.60761(15) 0.0336(8) Uani 1 1 d . . .
H56 H -0.3202 -0.1778 0.6272 0.040 Uiso 1 1 calc R . .
C57 C -0.3609(2) -0.09577(16) 0.60000(14) 0.0326(8) Uani 1 1 d . . .
H57 H -0.4252 -0.0973 0.6136 0.039 Uiso 1 1 calc R . .
C58 C -0.3265(2) -0.04633(16) 0.57220(14) 0.0314(8) Uani 1 1 d . . .
H58 H -0.3672 -0.0129 0.5672 0.038 Uiso 1 1 calc R . .
C59 C -0.2329(2) -0.04472(16) 0.55141(14) 0.0304(8) Uani 1 1 d . . .
H59 H -0.2116 -0.0102 0.5319 0.037 Uiso 1 1 calc R . .
C60 C -0.0243(3) -0.20701(16) 1.08601(16) 0.0410(10) Uani 1 1 d . . .
C61 C 0.0550(3) -0.1811(2) 1.05923(18) 0.0539(11) Uani 1 1 d . . .
H61 H 0.0900 -0.1512 1.0789 0.065 Uiso 1 1 calc R . .
C62 C 0.0843(4) -0.1975(3) 1.0050(2) 0.0790(17) Uani 1 1 d . . .
H62 H 0.1416 -0.1814 0.9891 0.095 Uiso 1 1 calc R . .
C63 C 0.0287(5) -0.2381(2) 0.9733(2) 0.0794(18) Uani 1 1 d . . .
H63 H 0.0474 -0.2490 0.9357 0.095 Uiso 1 1 calc R . .
C64 C -0.0517(5) -0.26149(19) 0.99695(18) 0.0634(13) Uani 1 1 d . . .
H64 H -0.0900 -0.2884 0.9756 0.076 Uiso 1 1 calc R . .
C65 C -0.0787(4) -0.24630(17) 1.05260(17) 0.0500(11) Uani 1 1 d . . .
H65 H -0.1356 -0.2631 1.0683 0.060 Uiso 1 1 calc R . .
C66 C -0.1688(3) -0.19183(16) 1.16136(16) 0.0377(9) Uani 1 1 d . . .
C67 C -0.2176(3) -0.21010(17) 1.21088(19) 0.0447(10) Uani 1 1 d . . .
H67 H -0.1810 -0.2276 1.2407 0.054 Uiso 1 1 calc R . .
C68 C -0.3165(3) -0.2040(2) 1.2189(2) 0.0586(13) Uani 1 1 d . . .
H68 H -0.3457 -0.2163 1.2536 0.070 Uiso 1 1 calc R . .
C69 C -0.3712(3) -0.1799(2) 1.1755(3) 0.0651(15) Uani 1 1 d . . .
H69 H -0.4389 -0.1769 1.1796 0.078 Uiso 1 1 calc R . .
C70 C -0.3266(3) -0.1596(2) 1.1252(2) 0.0619(14) Uani 1 1 d . . .
H70 H -0.3635 -0.1416 1.0957 0.074 Uiso 1 1 calc R . .
C71 C -0.2280(3) -0.1662(2) 1.11924(19) 0.0532(12) Uani 1 1 d . . .
H71 H -0.1989 -0.1527 1.0849 0.064 Uiso 1 1 calc R . .
C72 C -0.0042(2) -0.13284(16) 1.17704(15) 0.0322(8) Uani 1 1 d . . .
C73 C -0.0570(3) -0.08119(17) 1.18061(18) 0.0492(10) Uani 1 1 d . . .
H73 H -0.1229 -0.0822 1.1700 0.059 Uiso 1 1 calc R . .
C74 C -0.0181(3) -0.0275(2) 1.1991(2) 0.0565(11) Uani 1 1 d . . .
H74 H -0.0579 0.0066 1.2018 0.068 Uiso 1 1 calc R . .
C75 C 0.0771(3) -0.02381(19) 1.21347(17) 0.0456(10) Uani 1 1 d . . .
H75 H 0.1042 0.0123 1.2269 0.055 Uiso 1 1 calc R . .
C76 C 0.1309(3) -0.0730(2) 1.20794(17) 0.0493(11) Uani 1 1 d . . .
H76 H 0.1978 -0.0707 1.2156 0.059 Uiso 1 1 calc R . .
C77 C 0.0920(3) -0.12708(19) 1.19142(17) 0.0446(10) Uani 1 1 d . . .
H77 H 0.1325 -0.1610 1.1899 0.054 Uiso 1 1 calc R . .
C78 C -0.0087(2) -0.25230(15) 1.19117(14) 0.0284(8) Uani 1 1 d . . .
C79 C 0.0178(2) -0.30565(15) 1.16615(16) 0.0326(8) Uani 1 1 d . . .
H79 H 0.0178 -0.3083 1.1256 0.039 Uiso 1 1 calc R . .
C80 C 0.0442(3) -0.35510(16) 1.19727(16) 0.0393(8) Uani 1 1 d . . .
H80 H 0.0615 -0.3907 1.1781 0.047 Uiso 1 1 calc R . .
C81 C 0.0453(3) -0.35274(17) 1.25628(17) 0.0456(9) Uani 1 1 d . . .
H81 H 0.0623 -0.3866 1.2782 0.055 Uiso 1 1 calc R . .
C82 C 0.0213(3) -0.30026(18) 1.28233(17) 0.0414(9) Uani 1 1 d . . .
H82 H 0.0217 -0.2977 1.3228 0.050 Uiso 1 1 calc R . .
C83 C -0.0032(3) -0.25149(16) 1.25072(16) 0.0339(8) Uani 1 1 d . . .
H83 H -0.0171 -0.2155 1.2702 0.041 Uiso 1 1 calc R . .
C84 C -0.1826(5) -0.23745(19) 0.7309(2) 0.0736(17) Uani 0.83 1 d P A 1
H84 H -0.2069 -0.2485 0.6945 0.088 Uiso 0.83 1 calc PR A 1
C85 C -0.2472(3) -0.2276(2) 0.7742(3) 0.0691(15) Uani 0.83 1 d P A 1
H85 H -0.3141 -0.2333 0.7682 0.083 Uiso 0.83 1 calc PR A 1
C86 C -0.2132(5) -0.2096(2) 0.8261(3) 0.0867(17) Uani 0.83 1 d P A 1
H86 H -0.2563 -0.2021 0.8568 0.104 Uiso 0.83 1 calc PR A 1
C87 C -0.1168(5) -0.20245(19) 0.8332(3) 0.0727(16) Uani 0.83 1 d P A 1
H87 H -0.0901 -0.1899 0.8686 0.087 Uiso 0.83 1 calc PR A 1
C88 C -0.0595(4) -0.21444(19) 0.7861(3) 0.0788(18) Uani 0.83 1 d P A 1
H88 H 0.0078 -0.2089 0.7905 0.095 Uiso 0.83 1 calc PR A 1
C89 C -0.0890(4) -0.23237(19) 0.7369(2) 0.0569(12) Uani 0.83 1 d P A 1
H89 H -0.0457 -0.2414 0.7068 0.068 Uiso 0.83 1 calc PR A 1
N8A N -0.1826(5) -0.23745(19) 0.7309(2) 0.0736(17) Uani 0.17 1 d P B 2
N8B N -0.2472(3) -0.2276(2) 0.7742(3) 0.0691(15) Uani 0.17 1 d P B 2
N8C N -0.2132(5) -0.2096(2) 0.8261(3) 0.0867(17) Uani 0.17 1 d P B 2
N8D N -0.1168(5) -0.20245(19) 0.8332(3) 0.0727(16) Uani 0.17 1 d P B 2
N8E N -0.0595(4) -0.21444(19) 0.7861(3) 0.0788(18) Uani 0.17 1 d P B 2
N8F N -0.0890(4) -0.23237(19) 0.7369(2) 0.0569(12) Uani 0.17 1 d P B 2

loop_
_atom_site_aniso_label
_atom_site_aniso_U_11
_atom_site_aniso_U_22
_atom_site_aniso_U_33
_atom_site_aniso_U_23
_atom_site_aniso_U_13
_atom_site_aniso_U_12
Y 0.02829(16) 0.03237(17) 0.01951(14) 0.00260(14) -0.00020(14) -0.01041(15)
B1 0.0237(19) 0.0284(19) 0.0250(18) 0.0006(15) -0.0015(16) -0.0042(16)
B2 0.038(2) 0.034(2) 0.028(2) 0.0019(15) 0.0014(19) 0.0064(19)
N1A 0.061(3) 0.055(3) 0.0280(18) 0.0042(17) -0.0035(18) 0.018(2)
C1A 0.040(2) 0.068(3) 0.066(3) -0.025(2) -0.017(2) 0.011(2)
N1B 0.040(2) 0.068(3) 0.066(3) -0.025(2) -0.017(2) 0.011(2)
C1B 0.061(3) 0.055(3) 0.0280(18) 0.0042(17) -0.0035(18) 0.018(2)
C2 0.051(3) 0.078(4) 0.111(5) -0.039(4) 0.008(3) -0.020(3)
C3 0.087(4) 0.038(3) 0.086(4) -0.008(2) -0.006(3) 0.016(3)
C4 0.050(3) 0.179(7) 0.057(3) -0.064(4) -0.023(3) 0.073(4)
C5 0.074(4) 0.119(5) 0.031(2) 0.011(3) -0.001(2) -0.061(4)
N2 0.0210(14) 0.0262(16) 0.091(3) -0.0315(17) -0.0151(18) 0.0063(14)
C6 0.038(2) 0.053(3) 0.049(2) 0.031(2) -0.008(2) -0.010(2)
C7 0.056(3) 0.068(3) 0.043(3) -0.016(2) 0.008(2) 0.015(3)
C8 0.053(3) 0.050(3) 0.088(4) -0.022(3) 0.003(3) 0.008(2)
C9 0.066(3) 0.026(2) 0.080(4) 0.014(2) -0.022(3) -0.002(2)
C10 0.044(2) 0.104(4) 0.0283(19) -0.005(2) 0.011(2) -0.025(2)
N3 0.0306(15) 0.0257(15) 0.0251(15) 0.0000(11) -0.0029(11) -0.0054(12)
C11 0.0320(19) 0.040(2) 0.032(2) 0.0026(16) -0.0022(15) 0.0004(16)
C12 0.0294(19) 0.053(2) 0.053(2) 0.019(2) -0.009(2) -0.0058(17)
C13 0.041(2) 0.041(2) 0.063(3) 0.020(2) -0.030(2) -0.0187(19)
C14 0.056(3) 0.033(2) 0.043(2) 0.0006(18) -0.024(2) -0.0120(19)
C15 0.041(2) 0.0302(19) 0.030(2) -0.0020(15) -0.0072(16) -0.0030(16)
N4 0.0225(14) 0.0229(14) 0.0221(14) -0.0025(11) 0.0022(11) -0.0012(11)
C16 0.0236(16) 0.0234(18) 0.0281(18) -0.0032(14) 0.0004(13) -0.0036(13)
C17 0.0290(17) 0.0356(19) 0.0227(15) -0.0022(16) 0.0013(13) 0.0015(16)
C18 0.053(2) 0.039(2) 0.0219(18) 0.0006(17) 0.0033(17) 0.0025(17)
C19 0.060(3) 0.027(2) 0.037(2) 0.0077(16) 0.0069(18) 0.0018(18)
C20 0.0347(19) 0.0220(17) 0.0270(18) 0.0001(14) 0.0028(14) 0.0010(14)
N5 0.0299(14) 0.0237(14) 0.0267(14) -0.0028(12) 0.0040(11) 0.0002(12)
C21 0.042(2) 0.0296(19) 0.0325(19) 0.0031(15) 0.0137(16) 0.0064(16)
C22 0.064(3) 0.026(2) 0.056(3) 0.0038(18) 0.033(2) 0.0028(19)
C23 0.059(3) 0.039(2) 0.063(3) -0.009(2) 0.036(2) -0.015(2)
C24 0.0290(19) 0.051(3) 0.040(2) -0.0184(19) 0.0108(16) -0.0081(17)
C25 0.0310(19) 0.033(2) 0.0241(17) -0.0054(14) 0.0041(14) -0.0028(14)
N6 0.0249(14) 0.0271(15) 0.0233(14) 0.0018(12) 0.0026(11) -0.0033(11)
C26 0.035(2) 0.033(2) 0.040(2) 0.0080(16) -0.0037(17) -0.0045(15)
C27 0.052(3) 0.053(3) 0.061(3) 0.021(2) -0.026(2) -0.011(2)
C28 0.051(3) 0.057(3) 0.050(3) -0.001(2) -0.023(2) -0.014(2)
C29 0.042(2) 0.036(2) 0.038(2) -0.0101(17) -0.0016(17) -0.0034(17)
C30 0.0285(19) 0.0280(18) 0.0314(19) -0.0043(15) 0.0011(15) -0.0003(14)
N7 0.0226(14) 0.0320(17) 0.0269(15) 0.0043(12) 0.0010(11) 0.0024(11)
C31 0.0230(18) 0.068(3) 0.0278(18) 0.0001(18) 0.0015(14) 0.0089(19)
C32 0.031(2) 0.080(3) 0.0233(18) 0.0054(19) 0.0035(16) 0.0063(19)
C33 0.037(2) 0.067(3) 0.030(2) 0.0129(19) -0.0077(17) 0.0000(19)
C34 0.0236(18) 0.059(3) 0.0313(19) 0.0071(17) -0.0014(15) 0.0081(16)
C35 0.0232(17) 0.0374(19) 0.0298(19) 0.0042(15) 0.0053(14) 0.0040(15)
C36 0.0182(16) 0.0380(19) 0.0281(16) 0.0052(16) -0.0012(12) 0.0012(15)
C37 0.0233(16) 0.041(2) 0.0327(18) 0.0070(17) 0.0038(13) 0.0073(16)
C38 0.0275(18) 0.060(3) 0.0365(19) 0.021(2) 0.0073(16) 0.010(2)
C39 0.031(2) 0.040(2) 0.057(3) 0.0248(19) -0.0053(18) -0.0027(17)
C40 0.0277(19) 0.033(2) 0.049(2) 0.0076(17) -0.0083(17) 0.0006(15)
C41 0.0215(17) 0.0329(19) 0.0315(17) 0.0041(14) -0.0036(13) 0.0002(15)
C42 0.0256(19) 0.041(2) 0.0272(18) -0.0070(15) 0.0059(14) -0.0044(15)
C43 0.034(2) 0.066(3) 0.040(2) -0.015(2) -0.0034(18) -0.003(2)
C44 0.045(3) 0.104(4) 0.042(3) -0.031(3) -0.001(2) -0.020(3)
C45 0.057(3) 0.078(4) 0.068(3) -0.050(3) 0.032(3) -0.039(3)
C46 0.056(3) 0.045(2) 0.057(3) -0.021(2) 0.025(2) -0.024(2)
C47 0.041(2) 0.037(2) 0.040(2) -0.0101(16) 0.0185(19) -0.0104(18)
C48 0.0326(19) 0.0148(15) 0.0298(18) -0.0049(13) -0.0041(14) 0.0009(13)
C49 0.0304(19) 0.0282(19) 0.037(2) -0.0024(16) -0.0029(16) 0.0020(15)
C50 0.034(2) 0.0246(19) 0.064(3) -0.0009(18) -0.0065(19) 0.0027(16)
C51 0.040(2) 0.0220(18) 0.064(3) -0.0018(17) -0.0239(19) 0.0041(15)
C52 0.055(2) 0.0209(18) 0.035(2) -0.0030(15) -0.0119(17) 0.0019(16)
C53 0.0363(18) 0.0213(16) 0.0339(18) -0.0017(16) -0.0035(16) 0.0029(13)
C54 0.0245(17) 0.0332(18) 0.0204(16) -0.0017(14) -0.0045(13) -0.0031(14)
C55 0.034(2) 0.036(2) 0.0271(18) 0.0010(15) 0.0002(15) -0.0002(16)
C56 0.035(2) 0.037(2) 0.0290(19) 0.0015(16) 0.0039(15) -0.0114(17)
C57 0.0211(17) 0.053(2) 0.0238(18) 0.0019(16) -0.0024(14) -0.0070(16)
C58 0.0228(17) 0.042(2) 0.0292(18) 0.0049(15) -0.0078(14) 0.0039(14)
C59 0.0271(18) 0.038(2) 0.0259(18) 0.0038(15) -0.0037(14) -0.0016(15)
C60 0.053(3) 0.032(2) 0.039(2) 0.0033(17) 0.0002(18) 0.0165(17)
C61 0.051(3) 0.064(3) 0.046(2) -0.007(2) 0.015(2) 0.010(2)
C62 0.096(5) 0.091(4) 0.050(3) 0.006(3) 0.026(3) 0.015(3)
C63 0.135(6) 0.063(3) 0.040(3) -0.006(2) 0.024(3) 0.027(4)
C64 0.113(4) 0.039(2) 0.038(2) -0.0008(19) 0.000(3) 0.008(3)
C65 0.080(3) 0.031(2) 0.038(2) -0.0011(18) 0.001(2) 0.012(2)
C66 0.039(2) 0.034(2) 0.041(2) -0.0120(17) -0.0075(17) 0.0029(16)
C67 0.035(2) 0.042(2) 0.057(3) -0.011(2) 0.0049(19) -0.0001(18)
C68 0.042(3) 0.052(3) 0.082(4) -0.020(3) 0.016(2) -0.007(2)
C69 0.029(2) 0.059(3) 0.108(4) -0.025(3) -0.009(3) -0.004(2)
C70 0.036(2) 0.069(3) 0.081(4) -0.010(3) -0.022(2) 0.005(2)
C71 0.046(3) 0.067(3) 0.047(3) -0.014(2) -0.010(2) 0.010(2)
C72 0.0269(18) 0.034(2) 0.036(2) 0.0096(16) 0.0042(15) 0.0013(15)
C73 0.037(2) 0.041(2) 0.069(3) -0.006(2) -0.008(2) 0.002(2)
C74 0.053(3) 0.037(2) 0.080(3) -0.006(2) -0.002(2) -0.001(2)
C75 0.057(3) 0.035(2) 0.045(2) -0.0052(19) -0.0009(18) -0.013(2)
C76 0.046(3) 0.064(3) 0.038(2) 0.011(2) -0.0079(19) -0.015(2)
C77 0.037(2) 0.053(3) 0.044(2) 0.006(2) -0.0040(18) -0.0016(19)
C78 0.0237(17) 0.0316(19) 0.0299(19) 0.0037(15) 0.0011(14) -0.0001(14)
C79 0.0284(18) 0.032(2) 0.037(2) 0.0017(16) -0.0069(15) -0.0026(15)
C80 0.039(2) 0.0305(19) 0.048(2) -0.0005(16) -0.0080(19) 0.0009(18)
C81 0.048(2) 0.039(2) 0.049(2) 0.0138(18) -0.008(2) 0.002(2)
C82 0.040(2) 0.050(2) 0.034(2) 0.0066(18) 0.0012(17) 0.0061(18)
C83 0.0314(19) 0.036(2) 0.035(2) -0.0010(16) -0.0004(16) 0.0023(16)
C84 0.114(5) 0.033(3) 0.073(4) 0.008(2) -0.035(4) 0.007(3)
C85 0.038(3) 0.055(3) 0.114(5) -0.005(3) -0.006(3) 0.007(2)
C86 0.084(4) 0.072(4) 0.103(5) -0.020(3) 0.006(4) 0.024(3)
C87 0.092(4) 0.031(2) 0.095(4) -0.014(2) -0.034(3) 0.015(2)
C88 0.040(3) 0.031(2) 0.166(6) 0.002(3) -0.012(4) -0.004(2)
C89 0.068(3) 0.039(2) 0.064(3) 0.005(2) 0.013(3) -0.005(2)
N8A 0.114(5) 0.033(3) 0.073(4) 0.008(2) -0.035(4) 0.007(3)
N8B 0.038(3) 0.055(3) 0.114(5) -0.005(3) -0.006(3) 0.007(2)
N8C 0.084(4) 0.072(4) 0.103(5) -0.020(3) 0.006(4) 0.024(3)
N8D 0.092(4) 0.031(2) 0.095(4) -0.014(2) -0.034(3) 0.015(2)
N8E 0.040(3) 0.031(2) 0.166(6) 0.002(3) -0.012(4) -0.004(2)
N8F 0.068(3) 0.039(2) 0.064(3) 0.005(2) 0.013(3) -0.005(2)

loop_
_atom_type_symbol
_atom_type_description
_atom_type_scat_dispersion_real
_atom_type_scat_dispersion_imag
_atom_type_scat_source
C C 0.0030 0.0020 'International Tables Vol C Tables 4.2.6.8 and 6.1.1.4'
H H 0.0000 0.0000 'International Tables Vol C Tables 4.2.6.8 and 6.1.1.4'
B B 0.0010 0.0010 'International Tables Vol C Tables 4.2.6.8 and 6.1.1.4'
N N 0.0060 0.0030 'International Tables Vol C Tables 4.2.6.8 and 6.1.1.4'
Y Y -2.7960 3.5670 'International Tables Vol C Tables 4.2.6.8 and 6.1.1.4'

loop_
_geom_angle_atom_site_label_1
_geom_angle_atom_site_label_2
_geom_angle_atom_site_label_3
_geom_angle
C1A Y N1A 28.69(13)
C1A Y N2 161.70(15)
N1A Y N2 167.08(13)
C1A Y N6 90.25(11)
N1A Y N6 102.77(12)
N2 Y N6 87.53(9)
C1A Y N7 80.68(12)
N1A Y N7 84.34(10)
N2 Y N7 91.29(10)
N6 Y N7 146.74(9)
C1A Y N3 111.98(12)
N1A Y N3 86.66(13)
N2 Y N3 80.43(10)
N6 Y N3 140.59(9)
N7 Y N3 71.43(8)
C1A Y N4 95.90(13)
N1A Y N4 76.47(10)
N2 Y N4 100.34(11)
N6 Y N4 69.72(8)
N7 Y N4 142.71(8)
N3 Y N4 75.74(8)
C1A Y N5 81.93(13)
N1A Y N5 110.42(12)
N2 Y N5 80.24(10)
N6 Y N5 70.11(8)
N7 Y N5 76.93(8)
N3 Y N5 142.26(8)
N4 Y N5 139.76(8)
C36 B1 C42 112.5(3)
C36 B1 C48 105.5(3)
C42 B1 C48 111.0(3)
C36 B1 C54 112.2(3)
C42 B1 C54 103.1(3)
C48 B1 C54 112.7(3)
C72 B2 C60 111.5(3)
C72 B2 C66 108.2(3)
C60 B2 C66 109.3(3)
C72 B2 C78 110.6(3)
C60 B2 C78 107.8(3)
C66 B2 C78 109.4(3)
C1A N1A C5 121.9(4)
C1A N1A Y 74.9(3)
C5 N1A Y 163.2(4)
N1A C1A C2 122.0(4)
N1A C1A Y 76.4(3)
C2 C1A Y 160.5(4)
C3 C2 C1A 124.2(5)
C3 C2 H2 117.9
C1A C2 H2 117.9
C2 C3 C4 117.4(5)
C2 C3 H3 121.3
C4 C3 H3 121.3
C5 C4 C3 113.5(4)
C5 C4 H4 123.2
C3 C4 H4 123.2
N1A C5 C4 120.8(4)
N1A C5 H5 119.6
C4 C5 H5 119.6
C6 N2 C10 113.6(3)
C6 N2 Y 128.4(3)
C10 N2 Y 117.9(3)
C7 C6 N2 123.8(4)
C7 C6 H6 118.1
N2 C6 H6 118.1
C8 C7 C6 121.4(5)
C8 C7 H7 119.3
C6 C7 H7 119.3
C7 C8 C9 120.4(5)
C7 C8 H8 119.8
C9 C8 H8 119.8
C8 C9 C10 120.8(4)
C8 C9 H9 119.6
C10 C9 H9 119.6
C9 C10 N2 120.0(4)
C9 C10 H10 120.0
N2 C10 H10 120.0
C11 N3 C15 116.2(3)
C11 N3 Y 122.1(2)
C15 N3 Y 121.5(2)
N3 C11 C12 124.1(4)
N3 C11 H11 117.9
C12 C11 H11 117.9
C13 C12 C11 119.5(4)
C13 C12 H12 120.3
C11 C12 H12 120.3
C12 C13 C14 118.0(4)
C12 C13 H13 121.0
C14 C13 H13 121.0
C13 C14 C15 119.7(4)
C13 C14 H14 120.2
C15 C14 H14 120.2
N3 C15 C14 122.6(4)
N3 C15 H15 118.7
C14 C15 H15 118.7
C16 N4 C20 116.2(3)
C16 N4 Y 116.9(2)
C20 N4 Y 126.5(2)
N4 C16 C17 124.3(3)
N4 C16 H16 117.9
C17 C16 H16 117.9
C18 C17 C16 118.5(3)
C18 C17 H17 120.8
C16 C17 H17 120.8
C17 C18 C19 118.6(3)
C17 C18 H18 120.7
C19 C18 H18 120.7
C20 C19 C18 119.3(3)
C20 C19 H19 120.3
C18 C19 H19 120.3
N4 C20 C19 123.1(3)
N4 C20 H20 118.5
C19 C20 H20 118.5
C25 N5 C21 116.0(3)
C25 N5 Y 123.4(2)
C21 N5 Y 119.6(2)
N5 C21 C22 123.2(4)
N5 C21 H21 118.4
C22 C21 H21 118.4
C23 C22 C21 119.3(4)
C23 C22 H22 120.3
C21 C22 H22 120.3
C22 C23 C24 118.6(4)
C22 C23 H23 120.7
C24 C23 H23 120.7
C23 C24 C25 119.1(4)
C23 C24 H24 120.4
C25 C24 H24 120.4
N5 C25 C24 123.8(3)
N5 C25 H25 118.1
C24 C25 H25 118.1
C26 N6 C30 116.0(3)
C26 N6 Y 122.5(2)
C30 N6 Y 121.3(2)
N6 C26 C27 124.0(4)
N6 C26 H26 118.0
C27 C26 H26 118.0
C28 C27 C26 118.8(4)
C28 C27 H27 120.6
C26 C27 H27 120.6
C27 C28 C29 118.8(4)
C27 C28 H28 120.6
C29 C28 H28 120.6
C30 C29 C28 118.5(4)
C30 C29 H29 120.7
C28 C29 H29 120.7
N6 C30 C29 123.8(3)
N6 C30 H30 118.1
C29 C30 H30 118.1
C31 N7 C35 116.5(3)
C31 N7 Y 124.5(2)
C35 N7 Y 118.8(2)
N7 C31 C32 123.8(3)
N7 C31 H31 118.1
C32 C31 H31 118.1
C31 C32 C33 118.1(3)
C31 C32 H32 121.0
C33 C32 H32 121.0
C34 C33 C32 119.8(3)
C34 C33 H33 120.1
C32 C33 H33 120.1
C33 C34 C35 119.1(3)
C33 C34 H34 120.4
C35 C34 H34 120.4
N7 C35 C34 122.8(3)
N7 C35 H35 118.6
C34 C35 H35 118.6
C37 C36 C41 114.0(3)
C37 C36 B1 124.3(3)
C41 C36 B1 121.5(3)
C38 C37 C36 123.6(4)
C38 C37 H37 118.2
C36 C37 H37 118.2
C37 C38 C39 120.4(3)
C37 C38 H38 119.8
C39 C38 H38 119.8
C40 C39 C38 118.4(3)
C40 C39 H39 120.8
C38 C39 H39 120.8
C39 C40 C41 120.4(4)
C39 C40 H40 119.8
C41 C40 H40 119.8
C40 C41 C36 123.0(3)
C40 C41 H41 118.5
C36 C41 H41 118.5
C43 C42 C47 114.7(3)
C43 C42 B1 122.9(3)
C47 C42 B1 122.1(3)
C44 C43 C42 123.2(4)
C44 C43 H43 118.4
C42 C43 H43 118.4
C45 C44 C43 120.3(5)
C45 C44 H44 119.9
C43 C44 H44 119.9
C46 C45 C44 119.3(4)
C46 C45 H45 120.3
C44 C45 H45 120.3
C45 C46 C47 119.8(5)
C45 C46 H46 120.1
C47 C46 H46 120.1
C46 C47 C42 122.7(4)
C46 C47 H47 118.6
C42 C47 H47 118.6
C49 C48 C53 115.2(3)
C49 C48 B1 119.0(3)
C53 C48 B1 125.7(3)
C50 C49 C48 123.5(4)
C50 C49 H49 118.3
C48 C49 H49 118.3
C49 C50 C51 119.7(4)
C49 C50 H50 120.1
C51 C50 H50 120.1
C52 C51 C50 118.5(3)
C52 C51 H51 120.8
C50 C51 H51 120.8
C51 C52 C53 121.0(4)
C51 C52 H52 119.5
C53 C52 H52 119.5
C52 C53 C48 122.1(3)
C52 C53 H53 119.0
C48 C53 H53 119.0
C59 C54 C55 114.5(3)
C59 C54 B1 124.8(3)
C55 C54 B1 120.4(3)
C56 C55 C54 123.5(3)
C56 C55 H55 118.2
C54 C55 H55 118.2
C55 C56 C57 120.7(3)
C55 C56 H56 119.7
C57 C56 H56 119.7
C58 C57 C56 118.0(3)
C58 C57 H57 121.0
C56 C57 H57 121.0
C57 C58 C59 120.8(3)
C57 C58 H58 119.6
C59 C58 H58 119.6
C58 C59 C54 122.5(3)
C58 C59 H59 118.7
C54 C59 H59 118.7
C61 C60 C65 116.1(4)
C61 C60 B2 122.7(4)
C65 C60 B2 121.1(4)
C62 C61 C60 122.1(5)
C62 C61 H61 118.9
C60 C61 H61 118.9
C61 C62 C63 119.6(5)
C61 C62 H62 120.2
C63 C62 H62 120.2
C64 C63 C62 119.4(5)
C64 C63 H63 120.3
C62 C63 H63 120.3
C63 C64 C65 120.5(5)
C63 C64 H64 119.8
C65 C64 H64 119.8
C64 C65 C60 121.9(5)
C64 C65 H65 119.0
C60 C65 H65 119.0
C67 C66 C71 114.5(4)
C67 C66 B2 123.6(3)
C71 C66 B2 121.8(4)
C68 C67 C66 123.9(4)
C68 C67 H67 118.0
C66 C67 H67 118.0
C69 C68 C67 118.9(5)
C69 C68 H68 120.5
C67 C68 H68 120.5
C68 C69 C70 120.0(4)
C68 C69 H69 120.0
C70 C69 H69 120.0
C71 C70 C69 119.0(4)
C71 C70 H70 120.5
C69 C70 H70 120.5
C70 C71 C66 123.5(5)
C70 C71 H71 118.2
C66 C71 H71 118.2
C73 C72 C77 114.8(4)
C73 C72 B2 122.4(3)
C77 C72 B2 122.7(3)
C72 C73 C74 123.1(4)
C72 C73 H73 118.5
C74 C73 H73 118.5
C75 C74 C73 120.3(4)
C75 C74 H74 119.9
C73 C74 H74 119.9
C76 C75 C74 117.7(4)
C76 C75 H75 121.2
C74 C75 H75 121.2
C75 C76 C77 122.4(4)
C75 C76 H76 118.8
C77 C76 H76 118.8
C72 C77 C76 121.7(4)
C72 C77 H77 119.2
C76 C77 H77 119.2
C79 C78 C83 114.7(3)
C79 C78 B2 122.8(3)
C83 C78 B2 122.3(3)
C80 C79 C78 123.2(4)
C80 C79 H79 118.4
C78 C79 H79 118.4
C79 C80 C81 119.9(4)
C79 C80 H80 120.0
C81 C80 H80 120.0
C82 C81 C80 118.3(3)
C82 C81 H81 120.8
C80 C81 H81 120.8
C83 C82 C81 120.9(4)
C83 C82 H82 119.6
C81 C82 H82 119.6
C82 C83 C78 122.9(4)
C82 C83 H83 118.6
C78 C83 H83 118.6
C89 C84 C85 123.7(5)
C89 C84 H84 118.2
C85 C84 H84 118.2
C86 C85 C84 118.6(5)
C86 C85 H85 120.7
C84 C85 H85 120.7
C87 C86 C85 119.0(6)
C87 C86 H86 120.5
C85 C86 H86 120.5
C86 C87 C88 116.4(5)
C86 C87 H87 121.8
C88 C87 H87 121.8
C89 C88 C87 126.1(5)
C89 C88 H88 116.9
C87 C88 H88 116.9
C88 C89 C84 116.1(5)
C88 C89 H89 122.0
C84 C89 H89 122.0

loop_
_geom_bond_atom_site_label_1
_geom_bond_atom_site_label_2
_geom_bond_distance
Y C1A 2.386(4)
Y N1A 2.402(4)
Y N2 2.458(3)
Y N6 2.494(3)
Y N7 2.512(3)
Y N3 2.568(3)
Y N4 2.582(3)
Y N5 2.619(3)
B1 C36 1.629(5)
B1 C42 1.640(5)
B1 C48 1.641(5)
B1 C54 1.653(5)
B2 C72 1.644(6)
B2 C60 1.651(5)
B2 C66 1.654(6)
B2 C78 1.657(5)
N1A C1A 1.186(6)
N1A C5 1.368(7)
C1A C2 1.348(7)
C2 C3 1.313(7)
C2 H2 0.9500
C3 C4 1.444(9)
C3 H3 0.9500
C4 C5 1.437(8)
C4 H4 0.9500
C5 H5 0.9500
N2 C6 1.344(5)
N2 C10 1.409(6)
C6 C7 1.342(6)
C6 H6 0.9500
C7 C8 1.273(7)
C7 H7 0.9500
C8 C9 1.307(7)
C8 H8 0.9500
C9 C10 1.379(6)
C9 H9 0.9500
C10 H10 0.9500
N3 C11 1.336(4)
N3 C15 1.346(4)
C11 C12 1.369(5)
C11 H11 0.9500
C12 C13 1.361(6)
C12 H12 0.9500
C13 C14 1.375(6)
C13 H13 0.9500
C14 C15 1.384(5)
C14 H14 0.9500
C15 H15 0.9500
N4 C16 1.342(4)
N4 C20 1.343(4)
C16 C17 1.376(5)
C16 H16 0.9500
C17 C18 1.372(5)
C17 H17 0.9500
C18 C19 1.379(5)
C18 H18 0.9500
C19 C20 1.378(5)
C19 H19 0.9500
C20 H20 0.9500
N5 C25 1.343(4)
N5 C21 1.354(4)
C21 C22 1.390(5)
C21 H21 0.9500
C22 C23 1.364(6)
C22 H22 0.9500
C23 C24 1.378(6)
C23 H23 0.9500
C24 C25 1.381(5)
C24 H24 0.9500
C25 H25 0.9500
N6 C26 1.338(4)
N6 C30 1.343(4)
C26 C27 1.366(5)
C26 H26 0.9500
C27 C28 1.362(6)
C27 H27 0.9500
C28 C29 1.386(6)
C28 H28 0.9500
C29 C30 1.364(5)
C29 H29 0.9500
C30 H30 0.9500
N7 C31 1.338(4)
N7 C35 1.354(4)
C31 C32 1.378(5)
C31 H31 0.9500
C32 C33 1.379(5)
C32 H32 0.9500
C33 C34 1.350(5)
C33 H33 0.9500
C34 C35 1.382(5)
C34 H34 0.9500
C35 H35 0.9500
C36 C37 1.406(4)
C36 C41 1.407(5)
C37 C38 1.368(5)
C37 H37 0.9500
C38 C39 1.393(5)
C38 H38 0.9500
C39 C40 1.375(5)
C39 H39 0.9500
C40 C41 1.388(5)
C40 H40 0.9500
C41 H41 0.9500
C42 C43 1.388(5)
C42 C47 1.399(5)
C43 C44 1.379(6)
C43 H43 0.9500
C44 C45 1.371(7)
C44 H44 0.9500
C45 C46 1.364(7)
C45 H45 0.9500
C46 C47 1.395(5)
C46 H46 0.9500
C47 H47 0.9500
C48 C49 1.403(5)
C48 C53 1.406(5)
C49 C50 1.381(5)
C49 H49 0.9500
C50 C51 1.401(6)
C50 H50 0.9500
C51 C52 1.382(6)
C51 H51 0.9500
C52 C53 1.392(5)
C52 H52 0.9500
C53 H53 0.9500
C54 C59 1.398(5)
C54 C55 1.408(5)
C55 C56 1.359(5)
C55 H55 0.9500
C56 C57 1.392(5)
C56 H56 0.9500
C57 C58 1.376(5)
C57 H57 0.9500
C58 C59 1.391(5)
C58 H58 0.9500
C59 H59 0.9500
C60 C61 1.398(6)
C60 C65 1.403(6)
C61 C62 1.385(6)
C61 H61 0.9500
C62 C63 1.410(8)
C62 H62 0.9500
C63 C64 1.355(8)
C63 H63 0.9500
C64 C65 1.398(6)
C64 H64 0.9500
C65 H65 0.9500
C66 C67 1.405(6)
C66 C71 1.409(5)
C67 C68 1.396(6)
C67 H67 0.9500
C68 C69 1.380(7)
C68 H68 0.9500
C69 C70 1.407(7)
C69 H69 0.9500
C70 C71 1.386(6)
C70 H70 0.9500
C71 H71 0.9500
C72 C73 1.379(5)
C72 C77 1.387(5)
C73 C74 1.394(6)
C73 H73 0.9500
C74 C75 1.370(6)
C74 H74 0.9500
C75 C76 1.344(6)
C75 H75 0.9500
C76 C77 1.389(6)
C76 H76 0.9500
C77 H77 0.9500
C78 C79 1.388(5)
C78 C83 1.396(5)
C79 C80 1.381(5)
C79 H79 0.9500
C80 C81 1.382(5)
C80 H80 0.9500
C81 C82 1.372(5)
C81 H81 0.9500
C82 C83 1.368(5)
C82 H82 0.9500
C83 H83 0.9500
C84 C89 1.314(7)
C84 C85 1.373(8)
C84 H84 0.9500
C85 C86 1.366(8)
C85 H85 0.9500
C86 C87 1.362(8)
C86 H86 0.9500
C87 C88 1.388(8)
C87 H87 0.9500
C88 C89 1.286(7)
C88 H88 0.9500
C89 H89 0.9500

loop_
_geom_torsion_atom_site_label_1
_geom_torsion_atom_site_label_2
_geom_torsion_atom_site_label_3
_geom_torsion_atom_site_label_4
_geom_torsion
N2 Y N1A C1A 151.6(5)
N6 Y N1A C1A -66.1(3)
N7 Y N1A C1A 80.9(3)
N3 Y N1A C1A 152.6(3)
N4 Y N1A C1A -131.3(3)
N5 Y N1A C1A 7.1(3)
C1A Y N1A C5 -175.7(12)
N2 Y N1A C5 -24.0(14)
N6 Y N1A C5 118.2(10)
N7 Y N1A C5 -94.7(10)
N3 Y N1A C5 -23.1(10)
N4 Y N1A C5 53.1(10)
N5 Y N1A C5 -168.5(10)
C5 N1A C1A C2 5.6(7)
Y N1A C1A C2 -172.9(5)
C5 N1A C1A Y 178.5(4)
N2 Y C1A N1A -160.2(3)
N6 Y C1A N1A 116.9(3)
N7 Y C1A N1A -95.3(3)
N3 Y C1A N1A -29.7(3)
N4 Y C1A N1A 47.3(3)
N5 Y C1A N1A -173.2(3)
N1A Y C1A C2 161.8(12)
N2 Y C1A C2 1.6(13)
N6 Y C1A C2 -81.3(11)
N7 Y C1A C2 66.6(11)
N3 Y C1A C2 132.1(10)
N4 Y C1A C2 -150.9(11)
N5 Y C1A C2 -11.4(10)
N1A C1A C2 C3 -3.0(9)
Y C1A C2 C3 -162.1(7)
C1A C2 C3 C4 -0.7(9)
C2 C3 C4 C5 1.4(7)
C1A N1A C5 C4 -4.6(7)
Y N1A C5 C4 170.5(8)
C3 C4 C5 N1A 0.9(7)
C1A Y N2 C6 17.3(6)
N1A Y N2 C6 -116.0(6)
N6 Y N2 C6 100.7(3)
N7 Y N2 C6 -46.1(3)
N3 Y N2 C6 -117.0(3)
N4 Y N2 C6 169.5(3)
N5 Y N2 C6 30.4(3)
C1A Y N2 C10 -167.8(4)
N1A Y N2 C10 58.9(7)
N6 Y N2 C10 -84.4(3)
N7 Y N2 C10 128.8(3)
N3 Y N2 C10 57.9(3)
N4 Y N2 C10 -15.6(3)
N5 Y N2 C10 -154.7(3)
C10 N2 C6 C7 0.6(6)
Y N2 C6 C7 175.7(3)
N2 C6 C7 C8 -2.7(7)
C6 C7 C8 C9 2.6(8)
C7 C8 C9 C10 -0.5(8)
C8 C9 C10 N2 -1.6(7)
C6 N2 C10 C9 1.5(5)
Y N2 C10 C9 -174.2(3)
C1A Y N3 C11 42.9(3)
N1A Y N3 C11 29.1(3)
N2 Y N3 C11 -151.2(3)
N6 Y N3 C11 -77.1(3)
N7 Y N3 C11 114.2(3)
N4 Y N3 C11 -47.8(2)
N5 Y N3 C11 148.8(2)
C1A Y N3 C15 -131.9(3)
N1A Y N3 C15 -145.7(3)
N2 Y N3 C15 34.1(2)
N6 Y N3 C15 108.2(2)
N7 Y N3 C15 -60.6(2)
N4 Y N3 C15 137.4(3)
N5 Y N3 C15 -26.0(3)
C15 N3 C11 C12 0.5(5)
Y N3 C11 C12 -174.5(3)
N3 C11 C12 C13 -0.4(6)
C11 C12 C13 C14 0.0(6)
C12 C13 C14 C15 0.3(6)
C11 N3 C15 C14 -0.2(5)
Y N3 C15 C14 174.9(3)
C13 C14 C15 N3 -0.3(6)
C1A Y N4 C16 32.7(2)
N1A Y N4 C16 53.9(2)
N2 Y N4 C16 -138.9(2)
N6 Y N4 C16 -55.4(2)
N7 Y N4 C16 115.0(2)
N3 Y N4 C16 143.9(2)
N5 Y N4 C16 -51.8(3)
C1A Y N4 C20 -154.6(3)
N1A Y N4 C20 -133.3(3)
N2 Y N4 C20 33.9(3)
N6 Y N4 C20 117.3(3)
N7 Y N4 C20 -72.2(3)
N3 Y N4 C20 -43.4(3)
N5 Y N4 C20 120.9(3)
C20 N4 C16 C17 -2.5(5)
Y N4 C16 C17 171.0(2)
N4 C16 C17 C18 1.2(5)
C16 C17 C18 C19 0.9(5)
C17 C18 C19 C20 -1.6(6)
C16 N4 C20 C19 1.8(5)
Y N4 C20 C19 -171.0(3)
C18 C19 C20 N4 0.3(6)
C1A Y N5 C25 -135.0(3)
N1A Y N5 C25 -138.4(2)
N2 Y N5 C25 49.1(2)
N6 Y N5 C25 -41.8(2)
N7 Y N5 C25 142.8(3)
N3 Y N5 C25 109.3(3)
N4 Y N5 C25 -45.4(3)
C1A Y N5 C21 33.2(2)
N1A Y N5 C21 29.8(3)
N2 Y N5 C21 -142.7(3)
N6 Y N5 C21 126.4(3)
N7 Y N5 C21 -49.0(2)
N3 Y N5 C21 -82.5(3)
N4 Y N5 C21 122.8(2)
C25 N5 C21 C22 0.0(5)
Y N5 C21 C22 -169.1(3)
N5 C21 C22 C23 0.5(6)
C21 C22 C23 C24 -0.5(6)
C22 C23 C24 C25 0.1(6)
C21 N5 C25 C24 -0.5(5)
Y N5 C25 C24 168.1(2)
C23 C24 C25 N5 0.5(5)
C1A Y N6 C26 -156.4(3)
N1A Y N6 C26 -130.4(3)
N2 Y N6 C26 41.7(3)
N7 Y N6 C26 130.3(3)
N3 Y N6 C26 -29.9(3)
N4 Y N6 C26 -60.2(3)
N5 Y N6 C26 122.2(3)
C1A Y N6 C30 18.7(3)
N1A Y N6 C30 44.7(3)
N2 Y N6 C30 -143.1(3)
N7 Y N6 C30 -54.6(3)
N3 Y N6 C30 145.2(2)
N4 Y N6 C30 114.9(3)
N5 Y N6 C30 -62.6(2)
C30 N6 C26 C27 0.1(5)
Y N6 C26 C27 175.5(3)
N6 C26 C27 C28 -1.2(7)
C26 C27 C28 C29 2.0(7)
C27 C28 C29 C30 -1.9(6)
C26 N6 C30 C29 0.0(5)
Y N6 C30 C29 -175.4(3)
C28 C29 C30 N6 0.9(6)
C1A Y N7 C31 -120.9(3)
N1A Y N7 C31 -149.7(3)
N2 Y N7 C31 42.5(3)
N6 Y N7 C31 -44.9(4)
N3 Y N7 C31 122.0(3)
N4 Y N7 C31 151.5(3)
N5 Y N7 C31 -37.1(3)
C1A Y N7 C35 52.9(3)
N1A Y N7 C35 24.2(3)
N2 Y N7 C35 -143.6(2)
N6 Y N7 C35 128.9(2)
N3 Y N7 C35 -64.1(2)
N4 Y N7 C35 -34.6(3)
N5 Y N7 C35 136.7(3)
C35 N7 C31 C32 -0.4(6)
Y N7 C31 C32 173.6(3)
N7 C31 C32 C33 0.4(7)
C31 C32 C33 C34 -0.4(6)
C32 C33 C34 C35 0.5(6)
C31 N7 C35 C34 0.5(5)
Y N7 C35 C34 -173.9(3)
C33 C34 C35 N7 -0.5(6)
C42 B1 C36 C37 -18.1(4)
C48 B1 C36 C37 103.1(3)
C54 B1 C36 C37 -133.8(3)
C42 B1 C36 C41 167.2(3)
C48 B1 C36 C41 -71.6(4)
C54 B1 C36 C41 51.5(4)
C41 C36 C37 C38 -1.6(5)
B1 C36 C37 C38 -176.7(3)
C36 C37 C38 C39 -0.4(5)
C37 C38 C39 C40 1.4(5)
C38 C39 C40 C41 -0.3(5)
C39 C40 C41 C36 -1.9(5)
C37 C36 C41 C40 2.8(4)
B1 C36 C41 C40 178.0(3)
C36 B1 C42 C43 -43.5(4)
C48 B1 C42 C43 -161.5(3)
C54 B1 C42 C43 77.6(4)
C36 B1 C42 C47 142.5(3)
C48 B1 C42 C47 24.5(4)
C54 B1 C42 C47 -96.4(4)
C47 C42 C43 C44 0.0(6)
B1 C42 C43 C44 -174.3(4)
C42 C43 C44 C45 1.5(7)
C43 C44 C45 C46 -1.7(7)
C44 C45 C46 C47 0.5(6)
C45 C46 C47 C42 1.0(6)
C43 C42 C47 C46 -1.3(5)
B1 C42 C47 C46 173.2(3)
C36 B1 C48 C49 -58.1(4)
C42 B1 C48 C49 64.1(4)
C54 B1 C48 C49 179.2(3)
C36 B1 C48 C53 118.2(3)
C42 B1 C48 C53 -119.6(3)
C54 B1 C48 C53 -4.5(4)
C53 C48 C49 C50 0.0(5)
B1 C48 C49 C50 176.7(3)
C48 C49 C50 C51 0.7(5)
C49 C50 C51 C52 -0.6(5)
C50 C51 C52 C53 -0.2(5)
C51 C52 C53 C48 0.9(5)
C49 C48 C53 C52 -0.8(4)
B1 C48 C53 C52 -177.3(3)
C36 B1 C54 C59 8.9(4)
C42 B1 C54 C59 -112.4(3)
C48 B1 C54 C59 127.8(3)
C36 B1 C54 C55 -177.6(3)
C42 B1 C54 C55 61.1(4)
C48 B1 C54 C55 -58.6(4)
C59 C54 C55 C56 0.0(5)
B1 C54 C55 C56 -174.2(3)
C54 C55 C56 C57 0.4(6)
C55 C56 C57 C58 -1.1(5)
C56 C57 C58 C59 1.3(5)
C57 C58 C59 C54 -0.9(5)
C55 C54 C59 C58 0.2(5)
B1 C54 C59 C58 174.1(3)
C72 B2 C60 C61 23.2(5)
C66 B2 C60 C61 142.8(4)
C78 B2 C60 C61 -98.4(4)
C72 B2 C60 C65 -160.0(3)
C66 B2 C60 C65 -40.4(4)
C78 B2 C60 C65 78.4(4)
C65 C60 C61 C62 -6.3(6)
B2 C60 C61 C62 170.6(4)
C60 C61 C62 C63 5.2(8)
C61 C62 C63 C64 -1.4(8)
C62 C63 C64 C65 -1.0(8)
C63 C64 C65 C60 -0.3(7)
C61 C60 C65 C64 3.9(6)
B2 C60 C65 C64 -173.1(4)
C72 B2 C66 C67 -89.7(4)
C60 B2 C66 C67 148.7(3)
C78 B2 C66 C67 30.9(5)
C72 B2 C66 C71 86.0(4)
C60 B2 C66 C71 -35.6(5)
C78 B2 C66 C71 -153.4(3)
C71 C66 C67 C68 0.1(6)
B2 C66 C67 C68 176.1(4)
C66 C67 C68 C69 1.5(6)
C67 C68 C69 C70 -2.6(7)
C68 C69 C70 C71 2.3(7)
C69 C70 C71 C66 -0.7(7)
C67 C66 C71 C70 -0.5(6)
B2 C66 C71 C70 -176.5(4)
C60 B2 C72 C73 98.3(4)
C66 B2 C72 C73 -21.9(5)
C78 B2 C72 C73 -141.7(4)
C60 B2 C72 C77 -78.0(4)
C66 B2 C72 C77 161.8(3)
C78 B2 C72 C77 42.0(5)
C77 C72 C73 C74 -2.2(6)
B2 C72 C73 C74 -178.7(4)
C72 C73 C74 C75 1.6(7)
C73 C74 C75 C76 1.3(7)
C74 C75 C76 C77 -3.6(6)
C73 C72 C77 C76 -0.1(6)
B2 C72 C77 C76 176.4(3)
C75 C76 C77 C72 3.0(6)
C72 B2 C78 C79 -138.4(3)
C60 B2 C78 C79 -16.3(5)
C66 B2 C78 C79 102.5(4)
C72 B2 C78 C83 45.9(5)
C60 B2 C78 C83 168.0(3)
C66 B2 C78 C83 -73.3(4)
C83 C78 C79 C80 2.4(5)
B2 C78 C79 C80 -173.7(3)
C78 C79 C80 C81 -0.3(6)
C79 C80 C81 C82 -1.0(6)
C80 C81 C82 C83 0.0(6)
C81 C82 C83 C78 2.3(6)
C79 C78 C83 C82 -3.4(5)
B2 C78 C83 C82 172.7(3)
C89 C84 C85 C86 2.3(8)
C84 C85 C86 C87 -0.5(8)
C85 C86 C87 C88 -0.1(8)
C86 C87 C88 C89 -1.1(8)
C87 C88 C89 C84 2.7(7)
C85 C84 C89 C88 -3.3(7)
